data_1553439
loop_
_publ_author_name
'Wang, Lei'
'Zhang, Jianwei'
'Lang, Ming'
'Wang, Jian'

_publ_section_title
;
 Palladium-catalyzed ring contraction reaction of naphthoquinones upon
 reaction with alkynes
;
_journal_issue 5
_journal_name_full 'Organic Chemistry Frontiers'
_journal_page_first 603
_journal_paper_doi 10.1039/C6QO00045B
_journal_volume 3
_journal_year 2016
_chemical_formula_sum 'C38 H26 O2'
_chemical_formula_weight 514.59
_space_group_IT_number 2
_space_group_name_Hall '-P 1'
_space_group_name_H-M_alt 'P -1'
_symmetry_cell_setting triclinic
_symmetry_space_group_name_H-M 'P -1'
_atom_sites_solution_hydrogens geom
_atom_sites_solution_primary direct
_atom_sites_solution_secondary difmap
_audit_creation_method SHELXL-97
_audit_update_record
;
2013-12-08 deposited with the CCDC.
2016-03-07 downloaded from the CCDC.
;
_cell_angle_alpha 87.68(3)
_cell_angle_beta 77.40(3)
_cell_angle_gamma 71.54(3)
_cell_formula_units_Z 2
_cell_length_a 9.837(2)
_cell_length_b 10.766(2)
_cell_length_c 13.710(3)
_cell_measurement_reflns_used 3000
_cell_measurement_temperature 100(2)
_cell_measurement_theta_max 24.90
_cell_measurement_theta_min 2.42
_cell_volume 1343.4(6)
_computing_cell_refinement 'Bruker SAINT'
_computing_data_collection 'Bruker APEX2'
_computing_data_reduction 'Bruker SAINT'
_computing_molecular_graphics 'Bruker SHELXTL'
_computing_publication_material 'Bruker SHELXTL'
_computing_structure_refinement 'SHELXL-97 (Sheldrick, 1997)'
_computing_structure_solution 'SHELXS-97 (Sheldrick, 1990)'
_diffrn_ambient_temperature 100(2)
_diffrn_measured_fraction_theta_full 1.000
_diffrn_measured_fraction_theta_max 1.000
_diffrn_measurement_device_type 'Bruker APEX-II CCD'
_diffrn_measurement_method '\f and \w scans'
_diffrn_radiation_monochromator graphite
_diffrn_radiation_source 'fine-focus sealed tube'
_diffrn_radiation_type MoK\a
_diffrn_radiation_wavelength 0.71073
_diffrn_reflns_av_R_equivalents 0.0000
_diffrn_reflns_av_sigmaI/netI 0.0508
_diffrn_reflns_limit_h_max 12
_diffrn_reflns_limit_h_min -12
_diffrn_reflns_limit_k_max 13
_diffrn_reflns_limit_k_min -13
_diffrn_reflns_limit_l_max 17
_diffrn_reflns_limit_l_min 0
_diffrn_reflns_number 6168
_diffrn_reflns_theta_full 27.50
_diffrn_reflns_theta_max 27.50
_diffrn_reflns_theta_min 2.00
_diffrn_standards_number 0
_exptl_absorpt_coefficient_mu 0.077
_exptl_absorpt_correction_T_max 0.7457
_exptl_absorpt_correction_T_min 0.6404
_exptl_absorpt_correction_type multi-scan
_exptl_absorpt_process_details 'TWINABS v2008/4 ,Sheldrick'
_exptl_crystal_colour Orange
_exptl_crystal_density_diffrn 1.272
_exptl_crystal_density_meas ?
_exptl_crystal_density_method 'not measured'
_exptl_crystal_description Block
_exptl_crystal_F_000 540
_exptl_crystal_size_max 0.49
_exptl_crystal_size_mid 0.22
_exptl_crystal_size_min 0.15
_refine_diff_density_max 0.359
_refine_diff_density_min -0.313
_refine_diff_density_rms 0.095
_refine_ls_extinction_method none
_refine_ls_goodness_of_fit_ref 1.054
_refine_ls_hydrogen_treatment constr
_refine_ls_matrix_type full
_refine_ls_number_parameters 363
_refine_ls_number_reflns 6168
_refine_ls_number_restraints 0
_refine_ls_restrained_S_all 1.054
_refine_ls_R_factor_all 0.0713
_refine_ls_R_factor_gt 0.0533
_refine_ls_shift/su_max 0.001
_refine_ls_shift/su_mean 0.000
_refine_ls_structure_factor_coef Fsqd
_refine_ls_weighting_details 'calc w=1/[\s^2^(Fo^2^)+(0.0929P)^2^+0.0000P] where P=(Fo^2^+2Fc^2^)/3'
_refine_ls_weighting_scheme calc
_refine_ls_wR_factor_gt 0.1418
_refine_ls_wR_factor_ref 0.1527
_reflns_number_gt 4807
_reflns_number_total 6168
_reflns_threshold_expression >2sigma(I)
_cod_data_source_file c6qo00045b2.cif
_cod_data_source_block d009t5
_cod_depositor_comments
;
The following automatic conversions were performed:

data item '_exptl_absorpt_correction_type' value 'Multi-scan' was
changed to 'multi-scan' in accordance with the
/home/saulius/struct/COD-crude-data/automatic-downloads/DataCite-retrospective/RSC/depositions/lib/dictionaries/cif_core.dic
dictionary named 'cif_core.dic' version 2.4.2 last updated on
2011-04-26.

data item '_symmetry_cell_setting' value 'Triclinic' was changed to
'triclinic' in accordance with the
/home/saulius/struct/COD-crude-data/automatic-downloads/DataCite-retrospective/RSC/depositions/lib/dictionaries/cif_core.dic
dictionary named 'cif_core.dic' version 2.4.2 last updated on
2011-04-26.

data item '_exptl_crystal_density_meas' value 'Not Measured' was
changed to '?' -- the value is perceived as not measured.

Automatic conversion script
Id: cif_fix_values 6909 2019-04-08 15:41:33Z antanas 
;
_cod_original_cell_volume 1343.5(5)
_cod_original_sg_symbol_H-M P-1
_cod_database_code 1553439

loop_
_symmetry_equiv_pos_as_xyz
'x, y, z'
'-x, -y, -z'

loop_
_atom_site_label
_atom_site_type_symbol
_atom_site_fract_x
_atom_site_fract_y
_atom_site_fract_z
_atom_site_U_iso_or_equiv
_atom_site_adp_type
_atom_site_occupancy
_atom_site_symmetry_multiplicity
_atom_site_calc_flag
_atom_site_refinement_flags
O1 O 0.83929(14) 0.83835(12) 0.58364(9) 0.0211(3) Uani 1 1 d .
O2 O 1.06283(15) 0.76141(13) 0.48205(11) 0.0287(3) Uani 1 1 d .
C1 C 0.9448(2) 0.84327(18) 0.49960(14) 0.0214(4) Uani 1 1 d .
C2 C 0.8789(2) 0.95926(18) 0.44633(14) 0.0202(4) Uani 1 1 d .
C3 C 0.9413(2) 1.00533(19) 0.35700(13) 0.0228(4) Uani 1 1 d .
H3 H 1.0391 0.9614 0.3228 0.027 Uiso 1 1 calc R
C4 C 0.8557(2) 1.1178(2) 0.31957(13) 0.0250(4) Uani 1 1 d .
C5 C 0.7076(2) 1.17180(19) 0.36769(14) 0.0248(4) Uani 1 1 d .
H5 H 0.6474 1.2439 0.3384 0.030 Uiso 1 1 calc R
C6 C 0.6452(2) 1.12493(18) 0.45591(13) 0.0212(4) Uani 1 1 d .
H6 H 0.5444 1.1631 0.4865 0.025 Uiso 1 1 calc R
C7 C 0.7355(2) 1.01971(18) 0.49830(13) 0.0197(4) Uani 1 1 d .
C8 C 0.7123(2) 0.94545(17) 0.58910(13) 0.0176(4) Uani 1 1 d .
C9 C 0.9206(3) 1.1820(2) 0.23039(15) 0.0342(5) Uani 1 1 d .
H9A H 0.9494 1.2533 0.2528 0.051 Uiso 1 1 calc R
H9B H 0.8476 1.2173 0.1894 0.051 Uiso 1 1 calc R
H9C H 1.0071 1.1172 0.1906 0.051 Uiso 1 1 calc R
C10 C 0.6025(2) 0.95871(17) 0.67206(13) 0.0177(4) Uani 1 1 d .
C11 C 0.4744(2) 1.07385(17) 0.70968(13) 0.0172(4) Uani 1 1 d .
C12 C 0.40019(19) 1.04317(17) 0.79778(13) 0.0165(4) Uani 1 1 d .
C13 C 0.4744(2) 0.90613(17) 0.82047(13) 0.0169(4) Uani 1 1 d .
C14 C 0.5956(2) 0.85586(17) 0.74605(13) 0.0173(4) Uani 1 1 d .
C15 C 0.4325(2) 1.20704(16) 0.66810(12) 0.0164(4) Uani 1 1 d .
C16 C 0.5218(2) 1.28687(18) 0.65977(14) 0.0219(4) Uani 1 1 d .
H16 H 0.6150 1.2543 0.6769 0.026 Uiso 1 1 calc R
C17 C 0.4751(2) 1.41306(19) 0.62677(14) 0.0270(5) Uani 1 1 d .
H17 H 0.5362 1.4670 0.6218 0.032 Uiso 1 1 calc R
C18 C 0.3396(2) 1.46182(19) 0.60074(15) 0.0276(5) Uani 1 1 d .
H18 H 0.3085 1.5485 0.5777 0.033 Uiso 1 1 calc R
C19 C 0.2500(2) 1.38375(18) 0.60842(14) 0.0228(4) Uani 1 1 d .
H19 H 0.1572 1.4166 0.5907 0.027 Uiso 1 1 calc R
C20 C 0.2964(2) 1.25717(18) 0.64220(13) 0.0191(4) Uani 1 1 d .
H20 H 0.2346 1.2039 0.6478 0.023 Uiso 1 1 calc R
C21 C 0.2664(2) 1.13086(17) 0.86254(12) 0.0167(4) Uani 1 1 d .
C22 C 0.2611(2) 1.25396(17) 0.89417(13) 0.0190(4) Uani 1 1 d .
H22 H 0.3443 1.2830 0.8733 0.023 Uiso 1 1 calc R
C23 C 0.1355(2) 1.33423(18) 0.95580(14) 0.0223(4) Uani 1 1 d .
H23 H 0.1331 1.4180 0.9770 0.027 Uiso 1 1 calc R
C24 C 0.0135(2) 1.29346(18) 0.98674(14) 0.0236(4) Uani 1 1 d .
H24 H -0.0723 1.3489 1.0292 0.028 Uiso 1 1 calc R
C25 C 0.0165(2) 1.17149(18) 0.95570(14) 0.0224(4) Uani 1 1 d .
H25 H -0.0674 1.1434 0.9765 0.027 Uiso 1 1 calc R
C26 C 0.1422(2) 1.09067(18) 0.89434(13) 0.0197(4) Uani 1 1 d .
H26 H 0.1441 1.0069 0.8736 0.024 Uiso 1 1 calc R
C27 C 0.4239(2) 0.83933(18) 0.91087(14) 0.0191(4) Uani 1 1 d .
C28 C 0.3835(2) 0.9016(2) 1.00473(14) 0.0225(4) Uani 1 1 d .
H28 H 0.3833 0.9893 1.0100 0.027 Uiso 1 1 calc R
C29 C 0.3434(2) 0.8375(2) 1.09067(15) 0.0294(5) Uani 1 1 d .
H29 H 0.3183 0.8805 1.1543 0.035 Uiso 1 1 calc R
C30 C 0.3402(2) 0.7106(2) 1.08356(17) 0.0339(5) Uani 1 1 d .
H30 H 0.3139 0.6660 1.1423 0.041 Uiso 1 1 calc R
C31 C 0.3751(2) 0.6493(2) 0.99126(17) 0.0317(5) Uani 1 1 d .
H31 H 0.3699 0.5632 0.9865 0.038 Uiso 1 1 calc R
C32 C 0.4180(2) 0.71176(18) 0.90475(16) 0.0247(4) Uani 1 1 d .
H32 H 0.4433 0.6678 0.8415 0.030 Uiso 1 1 calc R
C33 C 0.69488(19) 0.71897(17) 0.73731(13) 0.0175(4) Uani 1 1 d .
C34 C 0.7744(2) 0.66798(19) 0.80993(14) 0.0232(4) Uani 1 1 d .
H34 H 0.7678 0.7222 0.8649 0.028 Uiso 1 1 calc R
C35 C 0.8634(2) 0.5385(2) 0.80262(15) 0.0286(5) Uani 1 1 d .
H35 H 0.9178 0.5047 0.8525 0.034 Uiso 1 1 calc R
C36 C 0.8737(2) 0.45846(19) 0.72388(16) 0.0277(5) Uani 1 1 d .
H36 H 0.9339 0.3695 0.7199 0.033 Uiso 1 1 calc R
C37 C 0.7959(2) 0.50797(19) 0.65022(15) 0.0258(4) Uani 1 1 d .
H37 H 0.8035 0.4533 0.5953 0.031 Uiso 1 1 calc R
C38 C 0.7074(2) 0.63713(18) 0.65709(14) 0.0224(4) Uani 1 1 d .
H38 H 0.6542 0.6708 0.6066 0.027 Uiso 1 1 calc R

loop_
_atom_site_aniso_label
_atom_site_aniso_U_11
_atom_site_aniso_U_22
_atom_site_aniso_U_33
_atom_site_aniso_U_23
_atom_site_aniso_U_13
_atom_site_aniso_U_12
O1 0.0188(7) 0.0184(7) 0.0238(7) -0.0006(5) -0.0013(5) -0.0048(5)
O2 0.0231(8) 0.0239(7) 0.0337(8) -0.0102(6) 0.0030(6) -0.0048(6)
C1 0.0204(10) 0.0215(10) 0.0230(9) -0.0085(7) -0.0007(8) -0.0092(8)
C2 0.0209(10) 0.0212(9) 0.0215(9) -0.0047(7) -0.0020(8) -0.0120(8)
C3 0.0243(10) 0.0286(10) 0.0183(9) -0.0064(8) 0.0015(8) -0.0155(8)
C4 0.0334(12) 0.0337(11) 0.0155(9) -0.0009(8) -0.0030(8) -0.0224(9)
C5 0.0328(11) 0.0281(11) 0.0189(9) 0.0021(8) -0.0071(8) -0.0159(9)
C6 0.0227(10) 0.0249(10) 0.0175(9) -0.0006(7) -0.0042(7) -0.0096(8)
C7 0.0225(10) 0.0213(9) 0.0183(9) -0.0035(7) -0.0032(7) -0.0112(8)
C8 0.0188(9) 0.0140(8) 0.0204(9) -0.0019(7) -0.0040(7) -0.0056(7)
C9 0.0425(14) 0.0461(13) 0.0212(10) 0.0040(9) 0.0001(9) -0.0288(11)
C10 0.0203(9) 0.0179(9) 0.0172(9) 0.0001(7) -0.0056(7) -0.0080(7)
C11 0.0179(9) 0.0177(9) 0.0175(9) 0.0008(7) -0.0050(7) -0.0070(7)
C12 0.0161(9) 0.0159(9) 0.0187(9) 0.0017(7) -0.0036(7) -0.0071(7)
C13 0.0175(9) 0.0160(9) 0.0180(9) 0.0012(7) -0.0046(7) -0.0059(7)
C14 0.0205(9) 0.0175(9) 0.0160(8) -0.0003(7) -0.0055(7) -0.0077(7)
C15 0.0200(9) 0.0144(8) 0.0134(8) -0.0002(7) -0.0011(7) -0.0049(7)
C16 0.0232(10) 0.0246(10) 0.0205(9) 0.0038(8) -0.0061(8) -0.0105(8)
C17 0.0361(12) 0.0240(10) 0.0266(10) 0.0060(8) -0.0061(9) -0.0185(9)
C18 0.0346(12) 0.0180(10) 0.0277(11) 0.0074(8) -0.0057(9) -0.0067(9)
C19 0.0194(9) 0.0237(10) 0.0210(9) 0.0051(8) -0.0024(8) -0.0029(8)
C20 0.0207(9) 0.0196(9) 0.0178(9) 0.0009(7) -0.0024(7) -0.0088(8)
C21 0.0205(9) 0.0148(8) 0.0147(8) 0.0042(7) -0.0047(7) -0.0053(7)
C22 0.0190(9) 0.0194(9) 0.0193(9) 0.0026(7) -0.0052(7) -0.0066(7)
C23 0.0271(11) 0.0163(9) 0.0217(9) 0.0013(7) -0.0073(8) -0.0031(8)
C24 0.0222(10) 0.0205(9) 0.0205(9) 0.0034(8) -0.0002(8) 0.0005(8)
C25 0.0186(10) 0.0244(10) 0.0234(10) 0.0077(8) -0.0039(8) -0.0069(8)
C26 0.0221(10) 0.0178(9) 0.0208(9) 0.0034(7) -0.0063(8) -0.0076(8)
C27 0.0145(9) 0.0201(9) 0.0224(9) 0.0065(7) -0.0041(7) -0.0059(7)
C28 0.0179(9) 0.0294(10) 0.0218(9) 0.0070(8) -0.0051(8) -0.0097(8)
C29 0.0186(10) 0.0452(13) 0.0242(10) 0.0113(9) -0.0053(8) -0.0105(9)
C30 0.0196(10) 0.0422(13) 0.0398(13) 0.0283(11) -0.0076(9) -0.0122(10)
C31 0.0170(10) 0.0208(10) 0.0542(14) 0.0166(10) -0.0060(9) -0.0046(8)
C32 0.0150(9) 0.0195(9) 0.0369(11) 0.0066(8) -0.0039(8) -0.0037(8)
C33 0.0151(9) 0.0169(9) 0.0202(9) 0.0022(7) -0.0013(7) -0.0065(7)
C34 0.0211(10) 0.0240(10) 0.0227(9) 0.0004(8) -0.0031(8) -0.0057(8)
C35 0.0253(11) 0.0280(11) 0.0272(11) 0.0077(9) -0.0052(9) -0.0024(9)
C36 0.0215(10) 0.0156(9) 0.0372(12) 0.0055(8) 0.0016(9) 0.0003(8)
C37 0.0235(10) 0.0196(10) 0.0326(11) -0.0039(8) -0.0009(8) -0.0074(8)
C38 0.0219(10) 0.0199(9) 0.0257(10) -0.0013(8) -0.0068(8) -0.0059(8)

loop_
_atom_type_symbol
_atom_type_description
_atom_type_scat_dispersion_real
_atom_type_scat_dispersion_imag
_atom_type_scat_source
C C 0.0033 0.0016 'International Tables Vol C Tables 4.2.6.8 and 6.1.1.4'
H H 0.0000 0.0000 'International Tables Vol C Tables 4.2.6.8 and 6.1.1.4'
O O 0.0106 0.0060 'International Tables Vol C Tables 4.2.6.8 and 6.1.1.4'

loop_
_geom_angle_atom_site_label_1
_geom_angle_atom_site_label_2
_geom_angle_atom_site_label_3
_geom_angle
C1 O1 C8 110.81(14)
O2 C1 O1 121.29(18)
O2 C1 C2 132.25(19)
O1 C1 C2 106.45(16)
C7 C2 C3 123.03(18)
C7 C2 C1 108.81(17)
C3 C2 C1 128.14(17)
C4 C3 C2 117.75(18)
C4 C3 H3 121.1
C2 C3 H3 121.1
C3 C4 C5 118.83(17)
C3 C4 C9 120.74(19)
C5 C4 C9 120.43(19)
C6 C5 C4 123.10(19)
C6 C5 H5 118.5
C4 C5 H5 118.5
C5 C6 C7 117.65(18)
C5 C6 H6 121.2
C7 C6 H6 121.2
C2 C7 C6 119.14(17)
C2 C7 C8 106.81(16)
C6 C7 C8 133.91(18)
C10 C8 O1 117.33(16)
C10 C8 C7 135.71(18)
O1 C8 C7 106.94(15)
C4 C9 H9A 109.5
C4 C9 H9B 109.5
H9A C9 H9B 109.5
C4 C9 H9C 109.5
H9A C9 H9C 109.5
H9B C9 H9C 109.5
C8 C10 C11 129.19(17)
C8 C10 C14 124.54(17)
C11 C10 C14 106.21(15)
C12 C11 C10 108.05(16)
C12 C11 C15 122.70(16)
C10 C11 C15 129.07(16)
C11 C12 C21 126.37(16)
C11 C12 C13 109.25(16)
C21 C12 C13 124.39(15)
C14 C13 C27 127.18(16)
C14 C13 C12 108.57(15)
C27 C13 C12 124.23(16)
C13 C14 C10 107.91(16)
C13 C14 C33 125.60(16)
C10 C14 C33 126.31(16)
C20 C15 C16 118.71(16)
C20 C15 C11 119.32(16)
C16 C15 C11 121.86(16)
C17 C16 C15 120.25(18)
C17 C16 H16 119.9
C15 C16 H16 119.9
C16 C17 C18 120.56(18)
C16 C17 H17 119.7
C18 C17 H17 119.7
C19 C18 C17 119.86(17)
C19 C18 H18 120.1
C17 C18 H18 120.1
C18 C19 C20 119.60(18)
C18 C19 H19 120.2
C20 C19 H19 120.2
C19 C20 C15 121.02(17)
C19 C20 H20 119.5
C15 C20 H20 119.5
C22 C21 C26 118.53(17)
C22 C21 C12 121.21(16)
C26 C21 C12 120.25(16)
C23 C22 C21 120.47(18)
C23 C22 H22 119.8
C21 C22 H22 119.8
C24 C23 C22 120.47(18)
C24 C23 H23 119.8
C22 C23 H23 119.8
C23 C24 C25 119.87(18)
C23 C24 H24 120.1
C25 C24 H24 120.1
C26 C25 C24 119.83(18)
C26 C25 H25 120.1
C24 C25 H25 120.1
C25 C26 C21 120.82(17)
C25 C26 H26 119.6
C21 C26 H26 119.6
C28 C27 C32 118.39(17)
C28 C27 C13 120.49(16)
C32 C27 C13 121.11(17)
C29 C28 C27 121.06(19)
C29 C28 H28 119.5
C27 C28 H28 119.5
C30 C29 C28 119.8(2)
C30 C29 H29 120.1
C28 C29 H29 120.1
C31 C30 C29 119.84(19)
C31 C30 H30 120.1
C29 C30 H30 120.1
C30 C31 C32 120.76(19)
C30 C31 H31 119.6
C32 C31 H31 119.6
C31 C32 C27 120.0(2)
C31 C32 H32 120.0
C27 C32 H32 120.0
C34 C33 C38 118.54(17)
C34 C33 C14 120.84(16)
C38 C33 C14 120.60(16)
C35 C34 C33 120.33(18)
C35 C34 H34 119.8
C33 C34 H34 119.8
C36 C35 C34 120.63(19)
C36 C35 H35 119.7
C34 C35 H35 119.7
C35 C36 C37 119.83(18)
C35 C36 H36 120.1
C37 C36 H36 120.1
C38 C37 C36 119.71(19)
C38 C37 H37 120.1
C36 C37 H37 120.1
C37 C38 C33 120.95(18)
C37 C38 H38 119.5
C33 C38 H38 119.5

loop_
_geom_bond_atom_site_label_1
_geom_bond_atom_site_label_2
_geom_bond_distance
O1 C1 1.384(2)
O1 C8 1.397(2)
O2 C1 1.196(2)
C1 C2 1.460(3)
C2 C7 1.392(3)
C2 C3 1.392(3)
C3 C4 1.390(3)
C3 H3 0.9500
C4 C5 1.404(3)
C4 C9 1.500(3)
C5 C6 1.385(3)
C5 H5 0.9500
C6 C7 1.395(3)
C6 H6 0.9500
C7 C8 1.467(3)
C8 C10 1.364(3)
C9 H9A 0.9800
C9 H9B 0.9800
C9 H9C 0.9800
C10 C11 1.473(3)
C10 C14 1.479(2)
C11 C12 1.355(2)
C11 C15 1.488(2)
C12 C21 1.478(3)
C12 C13 1.479(2)
C13 C14 1.364(3)
C13 C27 1.478(3)
C14 C33 1.481(2)
C15 C20 1.394(3)
C15 C16 1.396(3)
C16 C17 1.381(3)
C16 H16 0.9500
C17 C18 1.389(3)
C17 H17 0.9500
C18 C19 1.385(3)
C18 H18 0.9500
C19 C20 1.388(3)
C19 H19 0.9500
C20 H20 0.9500
C21 C22 1.393(2)
C21 C26 1.399(2)
C22 C23 1.384(3)
C22 H22 0.9500
C23 C24 1.382(3)
C23 H23 0.9500
C24 C25 1.386(3)
C24 H24 0.9500
C25 C26 1.385(3)
C25 H25 0.9500
C26 H26 0.9500
C27 C28 1.393(3)
C27 C32 1.399(3)
C28 C29 1.387(3)
C28 H28 0.9500
C29 C30 1.384(3)
C29 H29 0.9500
C30 C31 1.375(3)
C30 H30 0.9500
C31 C32 1.391(3)
C31 H31 0.9500
C32 H32 0.9500
C33 C34 1.389(3)
C33 C38 1.397(3)
C34 C35 1.386(3)
C34 H34 0.9500
C35 C36 1.375(3)
C35 H35 0.9500
C36 C37 1.387(3)
C36 H36 0.9500
C37 C38 1.382(3)
C37 H37 0.9500
C38 H38 0.9500
